data_4063454
loop_
_publ_author_name
'Vicente, Jos\'e'
'Abad, Jos\'e Antonio'
'L\'opez-S\'aez, Mar\'ia-Jos\'e'
'Jones, Peter G.'

_publ_section_title
;
 Carbopalladation of Maleate and Fumarate Esters and 1,1-Dimethylallene
 with Ortho-Substituted Aryl Palladium Complexes
;
_journal_issue 2
_journal_name_full Organometallics
_journal_page_first 409
_journal_paper_doi 10.1021/om900957s
_journal_volume 29
_journal_year 2010
_chemical_formula_sum 'C27.5 H28 F3 N2 O8.5 Pd S'
_chemical_formula_weight 717.98
_chemical_name_systematic
;

 ?

;
_space_group_IT_number 2
_symmetry_cell_setting triclinic
_symmetry_space_group_name_Hall '-P 1'
_symmetry_space_group_name_H-M 'P -1'
_atom_sites_solution_hydrogens geom
_atom_sites_solution_primary direct
_atom_sites_solution_secondary difmap
_audit_creation_method SHELXL-97
_cell_angle_alpha 99.933(4)
_cell_angle_beta 90.461(4)
_cell_angle_gamma 109.265(4)
_cell_formula_units_Z 2
_cell_length_a 9.3620(8)
_cell_length_b 11.3529(11)
_cell_length_c 14.6379(14)
_cell_measurement_reflns_used 5310
_cell_measurement_temperature 133(2)
_cell_measurement_theta_max 28
_cell_measurement_theta_min 2.3
_cell_volume 1443.1(2)
_computing_cell_refinement 'Bruker SAINT'
_computing_data_collection 'Bruker SMART'
_computing_data_reduction 'Bruker SAINT'
_computing_molecular_graphics 'Siemens XP'
_computing_publication_material SHELXL-97
_computing_structure_refinement 'SHELXL-97 (Sheldrick, 1997)'
_computing_structure_solution 'SHELXS-97 (Sheldrick, 1990)'
_diffrn_ambient_temperature 133(2)
_diffrn_detector_area_resol_mean 8.192
_diffrn_measured_fraction_theta_full 0.984
_diffrn_measured_fraction_theta_max 0.977
_diffrn_measurement_device_type 'Bruker SMART 1000 CCD'
_diffrn_measurement_method \w-scan
_diffrn_radiation_monochromator graphite
_diffrn_radiation_source 'fine-focus sealed tube'
_diffrn_radiation_type MoK\a
_diffrn_radiation_wavelength 0.71073
_diffrn_reflns_av_R_equivalents 0.0471
_diffrn_reflns_av_sigmaI/netI 0.0688
_diffrn_reflns_limit_h_max 12
_diffrn_reflns_limit_h_min -12
_diffrn_reflns_limit_k_max 15
_diffrn_reflns_limit_k_min -15
_diffrn_reflns_limit_l_max 19
_diffrn_reflns_limit_l_min -19
_diffrn_reflns_number 15210
_diffrn_reflns_theta_full 28.50
_diffrn_reflns_theta_max 28.69
_diffrn_reflns_theta_min 1.42
_exptl_absorpt_coefficient_mu 0.789
_exptl_absorpt_correction_type none
_exptl_crystal_colour colourless
_exptl_crystal_density_diffrn 1.652
_exptl_crystal_density_method 'not measured'
_exptl_crystal_description prism
_exptl_crystal_F_000 728
_exptl_crystal_size_max 0.24
_exptl_crystal_size_mid 0.08
_exptl_crystal_size_min 0.06
_refine_diff_density_max 0.683
_refine_diff_density_min -0.462
_refine_diff_density_rms 0.106
_refine_ls_extinction_method none
_refine_ls_goodness_of_fit_ref 0.952
_refine_ls_hydrogen_treatment 'rigid methyls, others riding'
_refine_ls_matrix_type full
_refine_ls_number_parameters 408
_refine_ls_number_reflns 7290
_refine_ls_number_restraints 44
_refine_ls_restrained_S_all 0.953
_refine_ls_R_factor_all 0.0518
_refine_ls_R_factor_gt 0.0347
_refine_ls_shift/su_max 0.001
_refine_ls_shift/su_mean 0.000
_refine_ls_structure_factor_coef Fsqd
_refine_ls_weighting_details 'calc w=1/[\s^2^(Fo^2^)+(0.0283P)^2^] where P=(Fo^2^+2Fc^2^)/3'
_refine_ls_weighting_scheme calc
_refine_ls_wR_factor_gt 0.0701
_refine_ls_wR_factor_ref 0.0744
_reflns_number_gt 5719
_reflns_number_total 7290
_reflns_threshold_expression >2sigma(I)
_cod_data_source_file om900957s_si_002.cif
_cod_data_source_block nwell
_cod_original_formula_sum 'C27.50 H28 F3 N2 O8.50 Pd S'
_cod_database_code 4063454

loop_
_symmetry_equiv_pos_as_xyz
'x, y, z'
'-x, -y, -z'

loop_
_atom_site_label
_atom_site_type_symbol
_atom_site_fract_x
_atom_site_fract_y
_atom_site_fract_z
_atom_site_U_iso_or_equiv
_atom_site_adp_type
_atom_site_occupancy
_atom_site_symmetry_multiplicity
_atom_site_calc_flag
_atom_site_refinement_flags
_atom_site_disorder_assembly
_atom_site_disorder_group
Pd Pd 0.69258(2) 0.496824(18) 0.370491(13) 0.01724(6) Uani 1 1 d . . .
O1 O 0.85542(19) 0.42048(16) 0.18157(12) 0.0233(4) Uani 1 1 d . . .
O2 O 0.61560(19) 0.28276(16) 0.16399(12) 0.0235(4) Uani 1 1 d . . .
O3 O 0.99739(19) 0.76707(16) 0.25628(12) 0.0229(4) Uani 1 1 d . . .
O4 O 0.88137(18) 0.64376(16) 0.35525(11) 0.0206(4) Uani 1 1 d . . .
O5 O 0.4480(2) 0.64728(18) 0.16613(13) 0.0290(4) Uani 1 1 d . . .
C1 C 0.6514(3) 0.4940(2) 0.23211(16) 0.0181(5) Uani 1 1 d . . .
H1 H 0.5407 0.4676 0.2136 0.022 Uiso 1 1 calc R . .
C2 C 0.7400(3) 0.6287(2) 0.21549(16) 0.0187(5) Uani 1 1 d . . .
H2 H 0.6763 0.6815 0.2389 0.022 Uiso 1 1 calc R . .
C3 C 0.7199(3) 0.3989(2) 0.18993(16) 0.0193(5) Uani 1 1 d . . .
C4 C 0.6734(3) 0.1799(2) 0.12772(19) 0.0283(6) Uani 1 1 d . . .
H4A H 0.7603 0.1837 0.1684 0.034 Uiso 1 1 calc R . .
H4B H 0.7073 0.1869 0.0644 0.034 Uiso 1 1 calc R . .
C5 C 0.5449(4) 0.0574(3) 0.1256(2) 0.0407(8) Uani 1 1 d . . .
H5A H 0.5138 0.0509 0.1888 0.049 Uiso 1 1 calc R . .
H5B H 0.5783 -0.0142 0.1005 0.049 Uiso 1 1 calc R . .
H5C H 0.4590 0.0557 0.0861 0.049 Uiso 1 1 calc R . .
C6 C 0.8811(3) 0.6801(2) 0.27925(17) 0.0195(5) Uani 1 1 d . . .
C7 C 1.1307(3) 0.8264(3) 0.32411(19) 0.0279(6) Uani 1 1 d . . .
H7A H 1.1475 0.7624 0.3570 0.034 Uiso 1 1 calc R . .
H7B H 1.1153 0.8948 0.3706 0.034 Uiso 1 1 calc R . .
C8 C 1.2630(3) 0.8793(3) 0.2692(2) 0.0384(7) Uani 1 1 d . . .
H8A H 1.2809 0.8098 0.2265 0.046 Uiso 1 1 calc R . .
H8B H 1.3533 0.9250 0.3116 0.046 Uiso 1 1 calc R . .
H8C H 1.2415 0.9378 0.2335 0.046 Uiso 1 1 calc R . .
C11 C 0.7587(3) 0.6407(2) 0.11383(17) 0.0201(5) Uani 1 1 d . . .
C12 C 0.6485(3) 0.6658(2) 0.06148(17) 0.0236(6) Uani 1 1 d . . .
C13 C 0.6708(3) 0.6809(3) -0.03099(18) 0.0304(6) Uani 1 1 d . . .
H13 H 0.5980 0.7011 -0.0650 0.036 Uiso 1 1 calc R . .
C14 C 0.7960(3) 0.6669(3) -0.07308(18) 0.0329(7) Uani 1 1 d . . .
H14 H 0.8096 0.6770 -0.1359 0.039 Uiso 1 1 calc R . .
C15 C 0.9021(3) 0.6382(3) -0.02365(18) 0.0311(6) Uani 1 1 d . . .
H15 H 0.9879 0.6265 -0.0529 0.037 Uiso 1 1 calc R . .
C16 C 0.8839(3) 0.6263(2) 0.06889(18) 0.0265(6) Uani 1 1 d . . .
H16 H 0.9589 0.6079 0.1023 0.032 Uiso 1 1 calc R . .
C17 C 0.5044(3) 0.6769(3) 0.09650(19) 0.0304(6) Uani 1 1 d . . .
H17 H 0.4504 0.7114 0.0595 0.037 Uiso 1 1 calc R . .
N21 N 0.7445(2) 0.49481(19) 0.50805(14) 0.0199(4) Uani 1 1 d . . .
C22 C 0.6376(3) 0.4071(2) 0.54563(17) 0.0206(5) Uani 1 1 d . . .
C23 C 0.6582(3) 0.3915(3) 0.63681(17) 0.0264(6) Uani 1 1 d . . .
H23 H 0.5822 0.3304 0.6628 0.032 Uiso 1 1 calc R . .
C24 C 0.7910(3) 0.4662(3) 0.68839(19) 0.0317(7) Uani 1 1 d . . .
H24 H 0.8075 0.4564 0.7503 0.038 Uiso 1 1 calc R . .
C25 C 0.9002(3) 0.5554(3) 0.64987(18) 0.0303(6) Uani 1 1 d . . .
H25 H 0.9922 0.6073 0.6847 0.036 Uiso 1 1 calc R . .
C26 C 0.8725(3) 0.5676(3) 0.55908(18) 0.0250(6) Uani 1 1 d . . .
H26 H 0.9465 0.6294 0.5324 0.030 Uiso 1 1 calc R . .
N31 N 0.5064(2) 0.35676(19) 0.39438(14) 0.0190(4) Uani 1 1 d . . .
C32 C 0.5018(3) 0.3321(2) 0.48267(17) 0.0205(5) Uani 1 1 d . . .
C33 C 0.3772(3) 0.2428(2) 0.50943(18) 0.0256(6) Uani 1 1 d . . .
H33 H 0.3762 0.2263 0.5709 0.031 Uiso 1 1 calc R . .
C34 C 0.2536(3) 0.1773(3) 0.4463(2) 0.0300(6) Uani 1 1 d . . .
H34 H 0.1666 0.1165 0.4642 0.036 Uiso 1 1 calc R . .
C35 C 0.2595(3) 0.2019(2) 0.35742(19) 0.0271(6) Uani 1 1 d . . .
H35 H 0.1766 0.1578 0.3128 0.033 Uiso 1 1 calc R . .
C36 C 0.3866(3) 0.2911(2) 0.33369(18) 0.0233(6) Uani 1 1 d . . .
H36 H 0.3898 0.3069 0.2720 0.028 Uiso 1 1 calc R . .
S S -0.19051(8) 0.01351(7) 0.33681(5) 0.02865(16) Uani 1 1 d . . .
O6 O -0.1115(2) 0.1013(2) 0.27936(14) 0.0428(5) Uani 1 1 d . . .
O7 O -0.0947(2) -0.0119(2) 0.40187(15) 0.0438(6) Uani 1 1 d . . .
O8 O -0.3131(2) -0.0954(2) 0.29234(16) 0.0490(6) Uani 1 1 d . . .
C99 C -0.2865(3) 0.1046(3) 0.4110(2) 0.0309(6) Uani 1 1 d . . .
F1 F -0.3564(2) 0.04470(19) 0.47668(14) 0.0581(6) Uani 1 1 d . . .
F2 F -0.1915(2) 0.21618(17) 0.45464(13) 0.0527(5) Uani 1 1 d . . .
F3 F -0.3896(2) 0.13050(19) 0.36176(14) 0.0576(6) Uani 1 1 d . . .
C96 C 0.0456(15) 0.0168(19) -0.0890(9) 0.056(4) Uani 0.50 1 d PDU A -1
C97 C -0.0664(8) 0.0023(6) -0.0111(5) 0.0476(17) Uani 0.50 1 d PDU A -1
C98 C 0.0022(14) -0.0153(16) 0.0807(8) 0.046(3) Uani 0.50 1 d PDU A -1
O99 O -0.1911(7) 0.0097(6) -0.0182(5) 0.096(2) Uani 0.50 1 d PDU A -1

loop_
_atom_site_aniso_label
_atom_site_aniso_U_11
_atom_site_aniso_U_22
_atom_site_aniso_U_33
_atom_site_aniso_U_23
_atom_site_aniso_U_13
_atom_site_aniso_U_12
Pd 0.01702(10) 0.01863(10) 0.01673(10) 0.00480(7) 0.00282(7) 0.00606(7)
O1 0.0210(10) 0.0255(10) 0.0244(9) 0.0049(8) 0.0023(8) 0.0090(8)
O2 0.0222(9) 0.0187(9) 0.0275(10) 0.0015(7) 0.0004(8) 0.0057(8)
O3 0.0185(9) 0.0226(10) 0.0253(10) 0.0071(8) 0.0023(7) 0.0023(8)
O4 0.0191(9) 0.0216(9) 0.0190(9) 0.0046(7) 0.0003(7) 0.0036(7)
O5 0.0252(10) 0.0359(11) 0.0277(10) 0.0076(9) 0.0036(8) 0.0118(9)
C1 0.0148(12) 0.0184(13) 0.0196(12) 0.0034(10) 0.0007(10) 0.0040(10)
C2 0.0176(12) 0.0209(13) 0.0192(12) 0.0059(10) 0.0027(10) 0.0075(10)
C3 0.0219(13) 0.0223(13) 0.0134(12) 0.0042(10) 0.0000(10) 0.0065(11)
C4 0.0335(16) 0.0227(14) 0.0300(15) 0.0024(11) 0.0023(12) 0.0125(12)
C5 0.050(2) 0.0265(16) 0.0427(18) 0.0053(14) 0.0054(15) 0.0089(15)
C6 0.0198(13) 0.0175(12) 0.0217(13) 0.0014(10) 0.0050(10) 0.0082(10)
C7 0.0190(14) 0.0255(15) 0.0361(16) 0.0041(12) -0.0009(12) 0.0041(11)
C8 0.0222(15) 0.0384(18) 0.052(2) 0.0136(15) 0.0054(14) 0.0038(13)
C11 0.0236(13) 0.0151(12) 0.0192(13) 0.0029(10) 0.0023(10) 0.0033(10)
C12 0.0274(14) 0.0197(13) 0.0216(13) 0.0036(10) -0.0002(11) 0.0053(11)
C13 0.0353(16) 0.0290(15) 0.0235(14) 0.0069(12) -0.0034(12) 0.0055(13)
C14 0.0450(18) 0.0302(16) 0.0171(13) 0.0044(11) 0.0067(13) 0.0042(14)
C15 0.0384(17) 0.0281(15) 0.0250(14) 0.0049(12) 0.0109(13) 0.0087(13)
C16 0.0272(15) 0.0272(15) 0.0259(14) 0.0053(11) 0.0056(12) 0.0100(12)
C17 0.0299(16) 0.0333(16) 0.0297(15) 0.0079(13) -0.0042(13) 0.0118(13)
N21 0.0216(11) 0.0204(11) 0.0206(11) 0.0036(9) 0.0027(9) 0.0111(9)
C22 0.0273(14) 0.0200(13) 0.0200(13) 0.0050(10) 0.0071(11) 0.0144(11)
C23 0.0375(16) 0.0283(15) 0.0207(13) 0.0088(11) 0.0081(12) 0.0183(13)
C24 0.0496(19) 0.0367(17) 0.0196(14) 0.0069(12) 0.0020(13) 0.0279(15)
C25 0.0329(16) 0.0362(17) 0.0239(14) 0.0006(12) -0.0054(12) 0.0170(14)
C26 0.0252(14) 0.0289(15) 0.0234(14) 0.0049(11) 0.0022(11) 0.0126(12)
N31 0.0222(11) 0.0179(11) 0.0205(11) 0.0038(8) 0.0045(9) 0.0111(9)
C32 0.0261(14) 0.0176(13) 0.0232(13) 0.0054(10) 0.0069(11) 0.0136(11)
C33 0.0345(16) 0.0201(13) 0.0266(14) 0.0092(11) 0.0144(12) 0.0121(12)
C34 0.0271(15) 0.0207(14) 0.0433(17) 0.0089(12) 0.0130(13) 0.0077(12)
C35 0.0210(14) 0.0220(14) 0.0368(16) 0.0050(12) 0.0034(12) 0.0053(11)
C36 0.0224(14) 0.0235(14) 0.0251(14) 0.0065(11) 0.0021(11) 0.0082(11)
S 0.0265(4) 0.0323(4) 0.0322(4) 0.0070(3) 0.0038(3) 0.0160(3)
O6 0.0452(13) 0.0565(15) 0.0352(12) 0.0202(10) 0.0119(10) 0.0224(11)
O7 0.0318(12) 0.0648(16) 0.0510(13) 0.0293(12) 0.0101(10) 0.0282(11)
O8 0.0492(14) 0.0315(12) 0.0602(15) -0.0131(11) -0.0067(12) 0.0165(11)
C99 0.0246(15) 0.0273(15) 0.0368(16) -0.0009(13) 0.0002(13) 0.0071(12)
F1 0.0515(12) 0.0552(13) 0.0709(14) 0.0170(11) 0.0384(11) 0.0190(10)
F2 0.0456(12) 0.0382(11) 0.0541(12) -0.0157(9) 0.0024(9) -0.0005(9)
F3 0.0546(12) 0.0588(13) 0.0684(13) -0.0119(10) -0.0158(10) 0.0434(11)
C96 0.059(7) 0.061(6) 0.053(6) 0.013(4) 0.029(5) 0.023(6)
C97 0.042(4) 0.021(3) 0.076(5) -0.004(3) 0.010(4) 0.012(3)
C98 0.057(7) 0.043(5) 0.032(4) 0.008(3) 0.018(5) 0.009(5)
O99 0.065(4) 0.086(4) 0.145(5) 0.007(4) 0.016(4) 0.042(3)

loop_
_atom_type_symbol
_atom_type_description
_atom_type_scat_dispersion_real
_atom_type_scat_dispersion_imag
_atom_type_scat_source
C C 0.0033 0.0016 'International Tables Vol C Tables 4.2.6.8 and 6.1.1.4'
H H 0.0000 0.0000 'International Tables Vol C Tables 4.2.6.8 and 6.1.1.4'
N N 0.0061 0.0033 'International Tables Vol C Tables 4.2.6.8 and 6.1.1.4'
O O 0.0106 0.0060 'International Tables Vol C Tables 4.2.6.8 and 6.1.1.4'
F F 0.0171 0.0103 'International Tables Vol C Tables 4.2.6.8 and 6.1.1.4'
S S 0.1246 0.1234 'International Tables Vol C Tables 4.2.6.8 and 6.1.1.4'
Pd Pd -0.9988 1.0072 'International Tables Vol C Tables 4.2.6.8 and 6.1.1.4'

loop_
_geom_angle_atom_site_label_1
_geom_angle_atom_site_label_2
_geom_angle_atom_site_label_3
_geom_angle
_geom_angle_site_symmetry_1
_geom_angle_site_symmetry_3
_geom_angle_publ_flag
N31 Pd O4 176.25(7) . . ?
N31 Pd C1 100.99(9) . . ?
O4 Pd C1 82.31(8) . . ?
N31 Pd N21 80.14(8) . . ?
O4 Pd N21 96.67(7) . . ?
C1 Pd N21 176.46(9) . . ?
C3 O2 C4 116.28(19) . . ?
C6 O3 C7 118.12(19) . . ?
C6 O4 Pd 114.18(16) . . ?
C3 C1 C2 112.5(2) . . ?
C3 C1 Pd 100.14(15) . . ?
C2 C1 Pd 106.03(15) . . ?
C6 C2 C11 116.8(2) . . ?
C6 C2 C1 107.86(19) . . ?
C11 C2 C1 115.14(19) . . ?
O1 C3 O2 123.0(2) . . ?
O1 C3 C1 124.9(2) . . ?
O2 C3 C1 112.1(2) . . ?
O2 C4 C5 106.8(2) . . ?
O4 C6 O3 121.7(2) . . ?
O4 C6 C2 119.5(2) . . ?
O3 C6 C2 118.6(2) . . ?
O3 C7 C8 106.2(2) . . ?
C16 C11 C12 117.5(2) . . ?
C16 C11 C2 121.5(2) . . ?
C12 C11 C2 121.0(2) . . ?
C13 C12 C11 120.0(2) . . ?
C13 C12 C17 115.3(2) . . ?
C11 C12 C17 124.7(2) . . ?
C14 C13 C12 121.0(3) . . ?
C13 C14 C15 119.5(2) . . ?
C14 C15 C16 120.2(3) . . ?
C15 C16 C11 121.7(3) . . ?
O5 C17 C12 127.6(3) . . ?
C26 N21 C22 119.5(2) . . ?
C26 N21 Pd 126.12(17) . . ?
C22 N21 Pd 114.35(16) . . ?
N21 C22 C23 121.1(2) . . ?
N21 C22 C32 114.6(2) . . ?
C23 C22 C32 124.2(2) . . ?
C24 C23 C22 118.8(3) . . ?
C23 C24 C25 120.0(2) . . ?
C24 C25 C26 118.6(3) . . ?
N21 C26 C25 122.0(3) . . ?
C36 N31 C32 118.3(2) . . ?
C36 N31 Pd 126.32(17) . . ?
C32 N31 Pd 115.33(17) . . ?
N31 C32 C33 121.1(2) . . ?
N31 C32 C22 115.5(2) . . ?
C33 C32 C22 123.4(2) . . ?
C32 C33 C34 119.8(2) . . ?
C35 C34 C33 118.7(3) . . ?
C34 C35 C36 119.4(3) . . ?
N31 C36 C35 122.6(2) . . ?
O7 S O8 114.63(14) . . ?
O7 S O6 114.59(13) . . ?
O8 S O6 116.82(14) . . ?
O7 S C99 102.85(13) . . ?
O8 S C99 102.81(13) . . ?
O6 S C99 102.27(13) . . ?
F1 C99 F2 106.3(2) . . ?
F1 C99 F3 107.9(2) . . ?
F2 C99 F3 106.1(2) . . ?
F1 C99 S 112.4(2) . . ?
F2 C99 S 112.40(19) . . ?
F3 C99 S 111.3(2) . . ?
O99 C97 C96 124.2(8) . . ?
O99 C97 C98 122.8(8) . . ?
C96 C97 C98 112.9(9) . . ?

loop_
_geom_bond_atom_site_label_1
_geom_bond_atom_site_label_2
_geom_bond_distance
_geom_bond_site_symmetry_2
_geom_bond_publ_flag
Pd N31 2.015(2) . ?
Pd O4 2.0361(17) . ?
Pd C1 2.052(2) . ?
Pd N21 2.073(2) . ?
O1 C3 1.221(3) . ?
O2 C3 1.344(3) . ?
O2 C4 1.465(3) . ?
O3 C6 1.298(3) . ?
O3 C7 1.480(3) . ?
O4 C6 1.252(3) . ?
O5 C17 1.200(3) . ?
C1 C3 1.481(3) . ?
C1 C2 1.542(3) . ?
C2 C6 1.497(3) . ?
C2 C11 1.524(3) . ?
C4 C5 1.504(4) . ?
C7 C8 1.495(4) . ?
C11 C16 1.391(3) . ?
C11 C12 1.411(3) . ?
C12 C13 1.402(3) . ?
C12 C17 1.482(4) . ?
C13 C14 1.371(4) . ?
C14 C15 1.378(4) . ?
C15 C16 1.391(4) . ?
N21 C26 1.340(3) . ?
N21 C22 1.355(3) . ?
C22 C23 1.397(3) . ?
C22 C32 1.479(4) . ?
C23 C24 1.380(4) . ?
C24 C25 1.382(4) . ?
C25 C26 1.391(3) . ?
N31 C36 1.344(3) . ?
N31 C32 1.367(3) . ?
C32 C33 1.380(3) . ?
C33 C34 1.387(4) . ?
C34 C35 1.376(4) . ?
C35 C36 1.376(3) . ?
S O7 1.430(2) . ?
S O8 1.430(2) . ?
S O6 1.435(2) . ?
S C99 1.816(3) . ?
C99 F1 1.325(3) . ?
C99 F2 1.331(3) . ?
C99 F3 1.336(3) . ?
C96 C97 1.548(10) . ?
C97 O99 1.203(8) . ?
C97 C98 1.555(12) . ?

loop_
_geom_hbond_atom_site_label_D
_geom_hbond_atom_site_label_H
_geom_hbond_atom_site_label_A
_geom_hbond_distance_DH
_geom_hbond_distance_HA
_geom_hbond_distance_DA
_geom_hbond_angle_DHA
_geom_hbond_site_symmetry_A
C15 H15 O1 0.95 2.49 3.390(3) 158.2 2_765
C25 H25 O1 0.95 2.54 3.265(3) 133.6 2_766
C13 H13 O2 0.95 2.53 3.474(3) 170.9 2_665
C23 H23 O5 0.95 2.50 3.114(3) 122.4 2_666
C4 H4A O6 0.99 2.49 3.403(3) 153.6 1_655
C35 H35 O6 0.95 2.58 3.398(3) 144.4 .
C7 H7B O7 0.99 2.53 3.316(3) 135.8 1_665
C34 H34 O7 0.95 2.47 3.245(4) 138.9 .
C34 H34 O7 0.95 2.45 3.213(3) 137.2 2_556
C2 H2 O8 1.00 2.49 3.338(3) 142.7 1_665
C33 H33 O8 0.95 2.65 3.553(4) 158.6 2_556
